data_7059183
loop_
_publ_author_name
'Andr\'es Cast\'an, Jos\'e Mar\'ia'
'Abad Gal\'an, Laura'
'Li, Shi'
'Dalinot, Cl\'ement'
'Sim\'on Marqu\'es, Pablo'
'Allain, Magali'
'Risko, Chad'
'Monnereau, Cyrille'
'Maury, Olivier'
'Blanchard, Philippe'
'Cabanetos, Cl\'ement'

_publ_section_title
;
 Nitration of benzothioxanthene: towards a new class of dyes with
 versatile photophysical properties
;
_journal_issue 3
_journal_name_full 'New Journal of Chemistry'
_journal_page_first 900
_journal_page_last 905
_journal_paper_doi 10.1039/C9NJ05804D
_journal_volume 44
_journal_year 2020
_chemical_formula_moiety 'C35 H28 N2 O2 S'
_chemical_formula_sum 'C35 H28 N2 O2 S'
_chemical_formula_weight 540.65
_space_group_IT_number 61
_space_group_name_Hall '-P 2ac 2ab'
_space_group_name_H-M_alt 'P b c a'
_symmetry_cell_setting orthorhombic
_symmetry_Int_Tables_number 61
_symmetry_space_group_name_Hall '-P 2ac 2ab'
_symmetry_space_group_name_H-M 'P b c a'
_atom_sites_solution_hydrogens geom
_atom_sites_solution_primary direct
_atom_sites_solution_secondary difmap
_audit_creation_date 2019-11-19T12:24:12-00:00
_audit_creation_method 'WinGX routine CIF_UPDATE'
_audit_update_record
;
2019-11-20 deposited with the CCDC.	2019-12-09 downloaded from the CCDC.
;
_cell_angle_alpha 90
_cell_angle_beta 90
_cell_angle_gamma 90
_cell_formula_units_Z 16
_cell_length_a 17.9272(5)
_cell_length_b 13.9769(4)
_cell_length_c 43.7984(8)
_cell_measurement_reflns_used 4932
_cell_measurement_temperature 150.00(10)
_cell_measurement_theta_max 71.493
_cell_measurement_theta_min 4.007
_cell_volume 10974.4(5)
_computing_cell_refinement 'CrysAlisPro 1.171.40.45a (Rigaku OD, 2019)'
_computing_data_collection 'CrysAlisPro 1.171.40.45a (Rigaku OD, 2019)'
_computing_data_reduction 'CrysAlisPro 1.171.40.45a (Rigaku OD, 2019)'
_computing_molecular_graphics 'DIAMOND 3.2k (Crystal Impact GbR, 2014)'
_computing_publication_material 'WinGX publication routines (Farrugia, V2018)'
_computing_structure_refinement 'SHELXL-2018/3 (Sheldrick, 2018)'
_computing_structure_solution 'SHELXT-2018/2 (Sheldrick, 2018)'
_diffrn_ambient_temperature 150.00(10)
_diffrn_detector_area_resol_mean 5.199
_diffrn_measured_fraction_theta_full 0.985
_diffrn_measured_fraction_theta_max 0.965
_diffrn_measurement_device_type 'SuperNova, Single source at offset, AtlasS2'
_diffrn_measurement_method '\w scans'
_diffrn_radiation_monochromator mirror
_diffrn_radiation_type CuK\a
_diffrn_radiation_wavelength 1.54184
_diffrn_reflns_av_R_equivalents 0.0421
_diffrn_reflns_av_unetI/netI 0.0494
_diffrn_reflns_Laue_measured_fraction_full 0.985
_diffrn_reflns_Laue_measured_fraction_max 0.965
_diffrn_reflns_limit_h_max 20
_diffrn_reflns_limit_h_min -21
_diffrn_reflns_limit_k_max 16
_diffrn_reflns_limit_k_min -16
_diffrn_reflns_limit_l_max 53
_diffrn_reflns_limit_l_min -36
_diffrn_reflns_number 26084
_diffrn_reflns_point_group_measured_fraction_full 0.985
_diffrn_reflns_point_group_measured_fraction_max 0.965
_diffrn_reflns_theta_full 70
_diffrn_reflns_theta_max 72.531
_diffrn_reflns_theta_min 4.037
_exptl_absorpt_coefficient_mu 1.325
_exptl_absorpt_correction_T_max 1
_exptl_absorpt_correction_T_min 0.88387
_exptl_absorpt_correction_type multi-scan
_exptl_absorpt_process_details
;
        CrysAlisPro 1.171.40.45a (Rigaku Oxford Diffraction, 2019)
        Empirical absorption correction using spherical harmonics,
 implemented in SCALE3 ABSPACK scaling algorithm.
;
_exptl_crystal_colour orange
_exptl_crystal_density_diffrn 1.309
_exptl_crystal_description needle
_exptl_crystal_F_000 4544
_exptl_crystal_size_max 0.251
_exptl_crystal_size_mid 0.034
_exptl_crystal_size_min 0.032
_refine_diff_density_max 0.753
_refine_diff_density_min -0.341
_refine_diff_density_rms 0.052
_refine_ls_extinction_method none
_refine_ls_goodness_of_fit_ref 1.023
_refine_ls_hydrogen_treatment constr
_refine_ls_matrix_type full
_refine_ls_number_parameters 725
_refine_ls_number_reflns 10497
_refine_ls_number_restraints 0
_refine_ls_restrained_S_all 1.023
_refine_ls_R_factor_all 0.0945
_refine_ls_R_factor_gt 0.0578
_refine_ls_shift/su_max 0
_refine_ls_shift/su_mean 0
_refine_ls_structure_factor_coef Fsqd
_refine_ls_weighting_details 'w=1/[\s^2^(Fo^2^)+(0.0694P)^2^+4.9115P] where P=(Fo^2^+2Fc^2^)/3'
_refine_ls_weighting_scheme calc
_refine_ls_wR_factor_gt 0.139
_refine_ls_wR_factor_ref 0.1627
_reflns_Friedel_coverage 0
_reflns_number_gt 7009
_reflns_number_total 10497
_reflns_threshold_expression 'I > 2\s(I)'
_cod_data_source_file c9nj05804d2.cif
_cod_data_source_block jma221-150k
_cod_depositor_comments
;Adding full bibliography for 7059183.cif.

 Adding full bibliography for 7059183.cif.
;
_cod_database_code 7059183
_shelx_shelxl_version_number 2018/3

loop_
_symmetry_equiv_pos_as_xyz
'x, y, z'
'-x+1/2, -y, z+1/2'
'x+1/2, -y+1/2, -z'
'-x, y+1/2, -z+1/2'
'-x, -y, -z'
'x-1/2, y, -z-1/2'
'-x-1/2, y-1/2, z'
'x, -y-1/2, z-1/2'

loop_
_atom_site_label
_atom_site_type_symbol
_atom_site_fract_x
_atom_site_fract_y
_atom_site_fract_z
_atom_site_U_iso_or_equiv
_atom_site_adp_type
_atom_site_occupancy
_atom_site_site_symmetry_order
_atom_site_calc_flag
_atom_site_refinement_flags_posn
_atom_site_refinement_flags_adp
C1 C 0.41600(17) 0.4471(2) 0.13002(6) 0.0381(6) Uani 1 1 d . .
C2 C 0.48879(19) 0.4412(2) 0.14100(7) 0.0476(7) Uani 1 1 d . .
H2 H 0.528592 0.440898 0.127378 0.057 Uiso 1 1 calc R U
C3 C 0.5021(2) 0.4357(3) 0.17193(7) 0.0561(9) Uani 1 1 d . .
H3 H 0.550623 0.431076 0.179276 0.067 Uiso 1 1 calc R U
C4 C 0.4424(2) 0.4373(3) 0.19193(7) 0.0574(9) Uani 1 1 d . .
H4 H 0.451 0.435347 0.212861 0.069 Uiso 1 1 calc R U
C5 C 0.3705(2) 0.4416(2) 0.18122(6) 0.0488(8) Uani 1 1 d . .
H5 H 0.331286 0.441509 0.195117 0.059 Uiso 1 1 calc R U
C6 C 0.35440(18) 0.4463(2) 0.14965(6) 0.0390(6) Uani 1 1 d . .
C7 C 0.27667(17) 0.44964(19) 0.13857(6) 0.0358(6) Uani 1 1 d . .
C8 C 0.26020(16) 0.44767(18) 0.10648(5) 0.0326(6) Uani 1 1 d . .
C9 C 0.31609(16) 0.44609(18) 0.08311(5) 0.0337(6) Uani 1 1 d . .
C10 C 0.29606(15) 0.44046(19) 0.05235(5) 0.0323(6) Uani 1 1 d . .
C11 C 0.22158(16) 0.43732(19) 0.04387(5) 0.0345(6) Uani 1 1 d . .
H11 H 0.209119 0.433403 0.023298 0.041 Uiso 1 1 calc R U
C12 C 0.16585(16) 0.43993(19) 0.06546(5) 0.0327(6) Uani 1 1 d . .
C13 C 0.18444(16) 0.44509(18) 0.09692(5) 0.0323(6) Uani 1 1 d . .
C14 C 0.12579(16) 0.44952(19) 0.11834(6) 0.0347(6) Uani 1 1 d . .
C15 C 0.14350(17) 0.4532(2) 0.14916(6) 0.0385(6) Uani 1 1 d . .
H15 H 0.105452 0.455878 0.163573 0.046 Uiso 1 1 calc R U
C16 C 0.21716(18) 0.4528(2) 0.15873(6) 0.0393(6) Uani 1 1 d . .
H16 H 0.227083 0.454793 0.179567 0.047 Uiso 1 1 calc R U
C17 C 0.04760(17) 0.4477(2) 0.10879(6) 0.0399(6) Uani 1 1 d . .
C18 C 0.08818(16) 0.4309(2) 0.05554(6) 0.0369(6) Uani 1 1 d . .
C19 C -0.04645(18) 0.4233(3) 0.06697(7) 0.0492(8) Uani 1 1 d . .
H19 H -0.042742 0.410912 0.045002 0.059 Uiso 1 1 calc R U
C20 C -0.0882(2) 0.5161(3) 0.06964(9) 0.0652(10) Uani 1 1 d . .
H20A H -0.054234 0.568325 0.06521 0.078 Uiso 1 1 calc R U
H20B H -0.105031 0.523582 0.090553 0.078 Uiso 1 1 calc R U
C21 C -0.1554(2) 0.5237(3) 0.04842(8) 0.0692(11) Uani 1 1 d . .
H21A H -0.139122 0.519052 0.027597 0.104 Uiso 1 1 calc R U
H21B H -0.179789 0.584055 0.05155 0.104 Uiso 1 1 calc R U
H21C H -0.189703 0.472682 0.052767 0.104 Uiso 1 1 calc R U
C22 C -0.0844(2) 0.3368(3) 0.08003(10) 0.0707(11) Uani 1 1 d . .
H22A H -0.090807 0.346661 0.101802 0.085 Uiso 1 1 calc R U
H22B H -0.133814 0.332205 0.071092 0.085 Uiso 1 1 calc R U
C23 C -0.0456(3) 0.2440(3) 0.07538(11) 0.0809(13) Uani 1 1 d . .
H23A H -0.038162 0.233487 0.053934 0.121 Uiso 1 1 calc R U
H23B H -0.075451 0.193187 0.083645 0.121 Uiso 1 1 calc R U
H23C H 0.001802 0.245406 0.085542 0.121 Uiso 1 1 calc R U
C24 C 0.38407(16) 0.3399(2) 0.02526(5) 0.0336(6) Uani 1 1 d . .
C25 C 0.33784(17) 0.2605(2) 0.02395(6) 0.0376(6) Uani 1 1 d . .
H25 H 0.286556 0.268128 0.026051 0.045 Uiso 1 1 calc R U
C26 C 0.36727(18) 0.1702(2) 0.01955(6) 0.0440(7) Uani 1 1 d . .
H26 H 0.335786 0.117297 0.018935 0.053 Uiso 1 1 calc R U
C27 C 0.44297(18) 0.1581(2) 0.01606(6) 0.0424(7) Uani 1 1 d . .
H27 H 0.462926 0.09736 0.013197 0.051 Uiso 1 1 calc R U
C28 C 0.48895(18) 0.2373(2) 0.01687(6) 0.0447(7) Uani 1 1 d . .
H28 H 0.540051 0.229592 0.014162 0.054 Uiso 1 1 calc R U
C29 C 0.46035(17) 0.3276(2) 0.02163(6) 0.0403(6) Uani 1 1 d . .
H29 H 0.492111 0.380182 0.022411 0.048 Uiso 1 1 calc R U
C30 C 0.35203(16) 0.4983(2) 0.00493(6) 0.0367(6) Uani 1 1 d . .
C31 C 0.33126(18) 0.5929(2) 0.00965(7) 0.0477(7) Uani 1 1 d . .
H31 H 0.319353 0.613805 0.029214 0.057 Uiso 1 1 calc R U
C32 C 0.3282(2) 0.6564(3) -0.01465(9) 0.0626(10) Uani 1 1 d . .
H32 H 0.31324 0.71921 -0.011301 0.075 Uiso 1 1 calc R U
C33 C 0.3470(2) 0.6274(3) -0.04365(9) 0.0665(11) Uani 1 1 d . .
H33 H 0.344806 0.670084 -0.059906 0.08 Uiso 1 1 calc R U
C34 C 0.3690(2) 0.5342(3) -0.04826(7) 0.0621(10) Uani 1 1 d . .
H34 H 0.382955 0.514386 -0.067716 0.075 Uiso 1 1 calc R U
C35 C 0.37084(19) 0.4695(3) -0.02438(6) 0.0484(8) Uani 1 1 d . .
H35 H 0.384715 0.406414 -0.027991 0.058 Uiso 1 1 calc R U
C36 C 0.25294(19) 0.6933(2) 0.15625(7) 0.0421(7) Uani 1 1 d . .
C37 C 0.33050(19) 0.6935(2) 0.15565(7) 0.0490(7) Uani 1 1 d . .
H37 H 0.357094 0.692579 0.173876 0.059 Uiso 1 1 calc R U
C38 C 0.3684(2) 0.6951(2) 0.12811(8) 0.0534(8) Uani 1 1 d . .
H38 H 0.420268 0.695821 0.127761 0.064 Uiso 1 1 calc R U
C39 C 0.3283(2) 0.6957(2) 0.10112(7) 0.0506(8) Uani 1 1 d . .
H39 H 0.353238 0.696092 0.082505 0.061 Uiso 1 1 calc R U
C40 C 0.25202(19) 0.6958(2) 0.10176(7) 0.0449(7) Uani 1 1 d . .
H40 H 0.226228 0.695278 0.083333 0.054 Uiso 1 1 calc R U
C41 C 0.21068(17) 0.69666(19) 0.12930(6) 0.0389(6) Uani 1 1 d . .
C42 C 0.12957(18) 0.69953(19) 0.12924(6) 0.0379(6) Uani 1 1 d . .
C43 C 0.08709(17) 0.68747(19) 0.15673(6) 0.0354(6) Uani 1 1 d . .
C44 C 0.12055(18) 0.6774(2) 0.18616(6) 0.0388(6) Uani 1 1 d . .
C45 C 0.07577(17) 0.6620(2) 0.21178(6) 0.0389(6) Uani 1 1 d . .
C46 C -0.00115(18) 0.6580(2) 0.20933(6) 0.0434(7) Uani 1 1 d . .
H46 H -0.029865 0.647978 0.22672 0.052 Uiso 1 1 calc R U
C47 C -0.03582(17) 0.6689(2) 0.18136(6) 0.0412(7) Uani 1 1 d . .
C48 C 0.00822(17) 0.6847(2) 0.15509(5) 0.0368(6) Uani 1 1 d . .
C49 C -0.02916(18) 0.6998(2) 0.12689(6) 0.0406(7) Uani 1 1 d . .
C50 C 0.01297(19) 0.7152(2) 0.10100(6) 0.0445(7) Uani 1 1 d . .
H50 H -0.010765 0.727221 0.082515 0.053 Uiso 1 1 calc R U
C51 C 0.08957(19) 0.7131(2) 0.10217(6) 0.0419(7) Uani 1 1 d . .
H51 H 0.116063 0.721004 0.084088 0.05 Uiso 1 1 calc R U
C52 C -0.11052(19) 0.6981(2) 0.12476(6) 0.0476(7) Uani 1 1 d . .
C53 C -0.11687(19) 0.6581(3) 0.17937(6) 0.0491(8) Uani 1 1 d . .
C54 C -0.2323(2) 0.6534(3) 0.14804(7) 0.0625(10) Uani 1 1 d . .
H54 H -0.246966 0.630927 0.168377 0.075 Uiso 1 1 calc R U
C55 C -0.2500(3) 0.5702(4) 0.12723(10) 0.0922(16) Uani 1 1 d . .
H55A H -0.245943 0.591135 0.106186 0.111 Uiso 1 1 calc R U
H55B H -0.213337 0.520142 0.130451 0.111 Uiso 1 1 calc R U
C56 C -0.3262(3) 0.5297(5) 0.13231(10) 0.0947(17) Uani 1 1 d . .
H56A H -0.331704 0.512319 0.153398 0.142 Uiso 1 1 calc R U
H56B H -0.332708 0.473981 0.119764 0.142 Uiso 1 1 calc R U
H56C H -0.363007 0.576697 0.127037 0.142 Uiso 1 1 calc R U
C57 C -0.2753(3) 0.7436(5) 0.14380(11) 0.0934(16) Uani 1 1 d . .
H57A H -0.262432 0.769781 0.123982 0.112 Uiso 1 1 calc R U
H57B H -0.327881 0.72741 0.143242 0.112 Uiso 1 1 calc R U
C58 C -0.2651(3) 0.8182(5) 0.16635(16) 0.123(2) Uani 1 1 d . .
H58A H -0.276822 0.793667 0.186246 0.184 Uiso 1 1 calc R U
H58B H -0.297414 0.871013 0.161733 0.184 Uiso 1 1 calc R U
H58C H -0.214144 0.839514 0.166024 0.184 Uiso 1 1 calc R U
C59 C 0.14021(19) 0.5510(2) 0.24559(6) 0.0470(7) Uani 1 1 d . .
C60 C 0.1056(2) 0.4713(2) 0.23361(7) 0.0532(8) Uani 1 1 d . .
H60 H 0.062169 0.478132 0.222186 0.064 Uiso 1 1 calc R U
C61 C 0.1353(3) 0.3808(3) 0.23855(9) 0.0718(12) Uani 1 1 d . .
H61 H 0.111931 0.327343 0.230283 0.086 Uiso 1 1 calc R U
C62 C 0.1989(3) 0.3702(3) 0.25557(11) 0.0898(15) Uani 1 1 d . .
H62 H 0.218763 0.309642 0.258959 0.108 Uiso 1 1 calc R U
C63 C 0.2332(3) 0.4500(3) 0.26763(11) 0.0914(16) Uani 1 1 d . .
H63 H 0.276315 0.442725 0.279223 0.11 Uiso 1 1 calc R U
C64 C 0.2047(2) 0.5401(3) 0.26281(9) 0.0685(11) Uani 1 1 d . .
H64 H 0.228497 0.593407 0.271015 0.082 Uiso 1 1 calc R U
C65 C 0.08948(17) 0.7028(3) 0.26542(6) 0.0436(7) Uani 1 1 d . .
C66 C 0.0935(2) 0.8001(3) 0.26308(8) 0.0621(10) Uani 1 1 d . .
H66 H 0.111831 0.828288 0.245371 0.075 Uiso 1 1 calc R U
C67 C 0.0699(3) 0.8570(4) 0.28735(11) 0.0922(17) Uani 1 1 d . .
H67 H 0.072817 0.923223 0.285818 0.111 Uiso 1 1 calc R U
C68 C 0.0421(3) 0.8156(6) 0.31376(10) 0.110(3) Uani 1 1 d . .
H68 H 0.025407 0.853192 0.329878 0.132 Uiso 1 1 calc R U
C69 C 0.0400(3) 0.7193(6) 0.31545(9) 0.106(2) Uani 1 1 d . .
H69 H 0.022491 0.691211 0.333319 0.127 Uiso 1 1 calc R U
C70 C 0.0625(2) 0.6608(4) 0.29195(7) 0.0708(12) Uani 1 1 d . .
H70 H 0.05965 0.594581 0.293782 0.085 Uiso 1 1 calc R U
N1 N 0.03216(13) 0.43335(18) 0.07773(5) 0.0389(5) Uani 1 1 d . .
N2 N 0.35445(13) 0.43405(16) 0.03007(5) 0.0344(5) Uani 1 1 d . .
N3 N -0.15064(15) 0.6715(2) 0.15072(5) 0.0496(7) Uani 1 1 d . .
N4 N 0.11262(15) 0.64570(19) 0.24036(5) 0.0429(6) Uani 1 1 d . .
O1 O 0.07244(12) 0.42138(17) 0.02846(4) 0.0471(5) Uani 1 1 d . .
O2 O -0.00374(13) 0.45719(17) 0.12704(4) 0.0509(5) Uani 1 1 d . .
O3 O -0.14355(14) 0.7164(2) 0.10115(5) 0.0620(7) Uani 1 1 d . .
O4 O -0.15461(14) 0.6367(2) 0.20143(5) 0.0680(8) Uani 1 1 d . .
S1 S 0.41073(4) 0.45403(5) 0.09009(2) 0.03907(17) Uani 1 1 d . .
S2 S 0.21480(5) 0.68677(6) 0.19302(2) 0.04517(19) Uani 1 1 d . .

loop_
_atom_site_aniso_label
_atom_site_aniso_U_11
_atom_site_aniso_U_22
_atom_site_aniso_U_33
_atom_site_aniso_U_23
_atom_site_aniso_U_13
_atom_site_aniso_U_12
C1 0.0443(17) 0.0306(13) 0.0393(13) -0.0013(11) -0.0097(12) 0.0003(12)
C2 0.0488(19) 0.0478(18) 0.0463(15) -0.0016(13) -0.0101(14) -0.0031(15)
C3 0.060(2) 0.055(2) 0.0535(18) 0.0015(15) -0.0234(16) -0.0072(17)
C4 0.069(2) 0.063(2) 0.0399(15) 0.0053(15) -0.0187(16) -0.0117(19)
C5 0.062(2) 0.0486(18) 0.0355(14) 0.0015(13) -0.0088(13) -0.0097(16)
C6 0.0515(18) 0.0314(14) 0.0340(13) 0.0007(11) -0.0096(12) -0.0040(13)
C7 0.0498(17) 0.0278(13) 0.0299(12) -0.0006(10) -0.0045(11) -0.0022(12)
C8 0.0462(16) 0.0242(12) 0.0274(11) -0.0005(10) -0.0033(11) -0.0020(11)
C9 0.0446(16) 0.0248(12) 0.0319(12) 0.0010(10) -0.0018(11) 0.0002(11)
C10 0.0380(15) 0.0319(13) 0.0271(11) 0.0021(10) 0.0009(10) 0.0011(12)
C11 0.0405(15) 0.0374(14) 0.0257(11) 0.0012(10) -0.0020(10) 0.0007(12)
C12 0.0386(15) 0.0299(13) 0.0297(11) 0.0005(10) -0.0018(10) -0.0029(12)
C13 0.0408(15) 0.0259(12) 0.0300(12) -0.0008(10) 0.0003(10) -0.0028(11)
C14 0.0442(16) 0.0264(12) 0.0334(12) 0.0004(10) 0.0016(11) -0.0042(12)
C15 0.0470(17) 0.0362(15) 0.0323(12) -0.0016(11) 0.0062(11) -0.0019(13)
C16 0.0539(18) 0.0369(14) 0.0270(12) 0.0001(11) -0.0014(11) -0.0033(13)
C17 0.0459(17) 0.0411(15) 0.0327(13) 0.0032(11) 0.0068(12) -0.0044(13)
C18 0.0398(16) 0.0381(15) 0.0326(13) -0.0016(11) 0.0016(11) -0.0048(12)
C19 0.0383(17) 0.061(2) 0.0482(16) -0.0015(15) 0.0009(13) -0.0098(15)
C20 0.044(2) 0.076(3) 0.075(2) -0.004(2) -0.0013(17) -0.0012(19)
C21 0.053(2) 0.094(3) 0.060(2) -0.002(2) -0.0029(17) 0.011(2)
C22 0.056(2) 0.071(3) 0.085(3) 0.001(2) 0.001(2) -0.025(2)
C23 0.085(3) 0.067(3) 0.091(3) 0.015(2) -0.013(2) -0.019(2)
C24 0.0402(15) 0.0364(14) 0.0243(11) 0.0017(10) 0.0000(10) 0.0002(12)
C25 0.0370(15) 0.0402(15) 0.0356(13) -0.0007(11) 0.0023(11) -0.0008(13)
C26 0.0492(19) 0.0407(16) 0.0423(14) -0.0037(12) 0.0067(13) -0.0058(14)
C27 0.0501(18) 0.0412(16) 0.0358(13) -0.0028(12) 0.0048(12) 0.0048(14)
C28 0.0381(17) 0.0543(19) 0.0416(14) -0.0052(13) 0.0020(12) 0.0057(14)
C29 0.0381(16) 0.0463(17) 0.0366(13) -0.0031(12) 0.0017(11) -0.0031(13)
C30 0.0300(14) 0.0435(16) 0.0365(13) 0.0106(12) -0.0023(11) -0.0040(12)
C31 0.0413(18) 0.0471(18) 0.0547(17) 0.0123(14) 0.0083(14) 0.0029(14)
C32 0.0403(19) 0.057(2) 0.091(3) 0.033(2) 0.0117(17) 0.0045(16)
C33 0.045(2) 0.089(3) 0.065(2) 0.046(2) 0.0020(16) -0.004(2)
C34 0.060(2) 0.087(3) 0.0401(16) 0.0188(17) -0.0026(15) -0.007(2)
C35 0.0509(19) 0.060(2) 0.0348(14) 0.0076(13) -0.0031(13) -0.0056(16)
C36 0.0494(18) 0.0275(13) 0.0495(15) -0.0039(12) 0.0039(13) -0.0014(13)
C37 0.052(2) 0.0384(16) 0.0569(17) -0.0031(14) -0.0013(15) -0.0032(15)
C38 0.049(2) 0.0405(17) 0.070(2) -0.0017(15) 0.0107(16) -0.0041(15)
C39 0.055(2) 0.0440(18) 0.0529(17) 0.0015(14) 0.0130(15) -0.0037(16)
C40 0.057(2) 0.0346(15) 0.0431(14) 0.0013(12) 0.0116(14) -0.0011(14)
C41 0.0494(18) 0.0258(13) 0.0414(14) -0.0001(11) 0.0042(12) -0.0042(12)
C42 0.0507(18) 0.0282(13) 0.0348(13) -0.0002(11) 0.0048(12) -0.0017(13)
C43 0.0466(17) 0.0308(13) 0.0287(12) -0.0015(10) -0.0008(11) 0.0008(12)
C44 0.0513(18) 0.0334(14) 0.0316(13) -0.0013(11) -0.0014(12) 0.0005(13)
C45 0.0478(18) 0.0435(16) 0.0253(12) -0.0021(11) -0.0046(11) -0.0008(13)
C46 0.0509(19) 0.0538(18) 0.0254(12) 0.0024(12) 0.0009(11) -0.0031(15)
C47 0.0455(17) 0.0501(17) 0.0279(12) 0.0023(12) 0.0005(11) -0.0012(14)
C48 0.0504(18) 0.0335(14) 0.0265(11) 0.0020(10) -0.0005(11) -0.0008(13)
C49 0.0532(18) 0.0396(15) 0.0290(12) 0.0009(11) -0.0034(12) 0.0023(14)
C50 0.060(2) 0.0461(17) 0.0275(12) 0.0042(12) -0.0015(12) -0.0003(15)
C51 0.060(2) 0.0374(15) 0.0281(12) 0.0019(11) 0.0059(12) -0.0049(14)
C52 0.0537(19) 0.0571(19) 0.0320(13) 0.0031(13) -0.0040(13) 0.0046(16)
C53 0.0493(19) 0.067(2) 0.0308(13) 0.0012(14) -0.0038(13) -0.0011(17)
C54 0.0430(19) 0.108(3) 0.0368(15) -0.0036(18) -0.0075(13) 0.003(2)
C55 0.069(3) 0.135(5) 0.073(3) -0.015(3) 0.009(2) -0.026(3)
C56 0.074(3) 0.143(5) 0.067(2) -0.005(3) -0.002(2) -0.035(3)
C57 0.056(3) 0.134(5) 0.090(3) 0.007(3) 0.010(2) 0.016(3)
C58 0.065(3) 0.128(5) 0.176(6) -0.042(5) -0.003(4) 0.019(3)
C59 0.059(2) 0.0497(18) 0.0324(13) 0.0021(12) -0.0087(13) 0.0021(16)
C60 0.068(2) 0.0484(19) 0.0433(15) 0.0008(14) -0.0122(15) -0.0012(17)
C61 0.100(3) 0.051(2) 0.064(2) -0.0029(17) -0.021(2) 0.001(2)
C62 0.119(4) 0.058(2) 0.092(3) 0.000(2) -0.041(3) 0.022(3)
C63 0.105(4) 0.066(3) 0.103(3) 0.004(2) -0.058(3) 0.016(3)
C64 0.077(3) 0.056(2) 0.073(2) 0.0029(18) -0.034(2) 0.001(2)
C65 0.0395(17) 0.062(2) 0.0292(12) -0.0046(13) -0.0039(11) 0.0021(15)
C66 0.070(3) 0.068(2) 0.0477(17) -0.0155(17) -0.0085(16) 0.018(2)
C67 0.088(3) 0.104(4) 0.084(3) -0.050(3) -0.036(3) 0.046(3)
C68 0.068(3) 0.206(7) 0.055(3) -0.071(4) -0.022(2) 0.069(4)
C69 0.057(3) 0.218(8) 0.042(2) -0.021(3) 0.0091(17) 0.028(4)
C70 0.061(2) 0.115(4) 0.0365(16) 0.0089(19) 0.0051(15) -0.004(2)
N1 0.0334(13) 0.0452(14) 0.0381(11) 0.0001(10) 0.0000(9) -0.0066(11)
N2 0.0370(13) 0.0349(12) 0.0313(10) 0.0039(9) 0.0017(9) 0.0002(10)
N3 0.0444(15) 0.0741(19) 0.0305(11) 0.0013(12) -0.0031(10) 0.0033(14)
N4 0.0532(16) 0.0485(14) 0.0269(10) -0.0022(10) -0.0080(10) 0.0011(12)
O1 0.0424(12) 0.0644(14) 0.0345(10) -0.0055(9) -0.0050(8) -0.0073(11)
O2 0.0474(13) 0.0627(14) 0.0424(10) 0.0064(10) 0.0094(9) -0.0037(11)
O3 0.0594(15) 0.0900(19) 0.0367(10) 0.0107(11) -0.0080(10) 0.0107(14)
O4 0.0471(14) 0.122(2) 0.0353(10) 0.0104(13) 0.0015(10) -0.0135(15)
S1 0.0397(4) 0.0427(4) 0.0347(3) -0.0010(3) -0.0043(3) 0.0001(3)
S2 0.0470(4) 0.0512(4) 0.0373(3) -0.0050(3) -0.0029(3) -0.0023(4)

loop_
_atom_type_symbol
_atom_type_description
_atom_type_scat_dispersion_real
_atom_type_scat_dispersion_imag
_atom_type_scat_source
C C 0.0181 0.0091 'International Tables Vol C Tables 4.2.6.8 and 6.1.1.4'
H H 0 0 'International Tables Vol C Tables 4.2.6.8 and 6.1.1.4'
N N 0.0311 0.018 'International Tables Vol C Tables 4.2.6.8 and 6.1.1.4'
O O 0.0492 0.0322 'International Tables Vol C Tables 4.2.6.8 and 6.1.1.4'
S S 0.3331 0.5567 'International Tables Vol C Tables 4.2.6.8 and 6.1.1.4'

loop_
_geom_angle_atom_site_label_1
_geom_angle_atom_site_label_2
_geom_angle_atom_site_label_3
_geom_angle
C2 C1 C6 121.8(3)
C2 C1 S1 113.4(2)
C6 C1 S1 124.8(2)
C3 C2 C1 120.3(3)
C3 C2 H2 119.8
C1 C2 H2 119.8
C2 C3 C4 119.2(3)
C2 C3 H3 120.4
C4 C3 H3 120.4
C5 C4 C3 120.7(3)
C5 C4 H4 119.7
C3 C4 H4 119.7
C4 C5 C6 121.9(3)
C4 C5 H5 119.1
C6 C5 H5 119.1
C1 C6 C5 116.1(3)
C1 C6 C7 122.9(2)
C5 C6 C7 121.0(3)
C16 C7 C8 117.8(3)
C16 C7 C6 121.2(2)
C8 C7 C6 121.0(3)
C13 C8 C9 117.2(2)
C13 C8 C7 119.0(2)
C9 C8 C7 123.7(3)
C10 C9 C8 120.7(3)
C10 C9 S1 115.3(2)
C8 C9 S1 124.03(19)
C11 C10 C9 120.5(2)
C11 C10 N2 121.2(2)
C9 C10 N2 118.2(2)
C12 C11 C10 120.9(2)
C12 C11 H11 119.5
C10 C11 H11 119.5
C11 C12 C13 119.9(3)
C11 C12 C18 119.0(2)
C13 C12 C18 121.1(2)
C14 C13 C12 118.2(3)
C14 C13 C8 121.0(2)
C12 C13 C8 120.7(2)
C15 C14 C13 118.6(3)
C15 C14 C17 119.9(2)
C13 C14 C17 121.5(2)
C16 C15 C14 120.8(3)
C16 C15 H15 119.6
C14 C15 H15 119.6
C7 C16 C15 122.8(2)
C7 C16 H16 118.6
C15 C16 H16 118.6
O2 C17 N1 120.0(3)
O2 C17 C14 122.1(2)
N1 C17 C14 118.0(2)
O1 C18 N1 120.7(3)
O1 C18 C12 121.0(2)
N1 C18 C12 118.3(2)
N1 C19 C22 112.6(3)
N1 C19 C20 111.4(3)
C22 C19 C20 116.1(3)
N1 C19 H19 105.2
C22 C19 H19 105.2
C20 C19 H19 105.2
C19 C20 C21 114.0(3)
C19 C20 H20A 108.8
C21 C20 H20A 108.8
C19 C20 H20B 108.8
C21 C20 H20B 108.8
H20A C20 H20B 107.7
C20 C21 H21A 109.5
C20 C21 H21B 109.5
H21A C21 H21B 109.5
C20 C21 H21C 109.5
H21A C21 H21C 109.5
H21B C21 H21C 109.5
C23 C22 C19 116.0(3)
C23 C22 H22A 108.3
C19 C22 H22A 108.3
C23 C22 H22B 108.3
C19 C22 H22B 108.3
H22A C22 H22B 107.4
C22 C23 H23A 109.5
C22 C23 H23B 109.5
H23A C23 H23B 109.5
C22 C23 H23C 109.5
H23A C23 H23C 109.5
H23B C23 H23C 109.5
C25 C24 C29 119.0(3)
C25 C24 N2 121.3(3)
C29 C24 N2 119.7(3)
C26 C25 C24 120.6(3)
C26 C25 H25 119.7
C24 C25 H25 119.7
C27 C26 C25 120.2(3)
C27 C26 H26 119.9
C25 C26 H26 119.9
C26 C27 C28 119.2(3)
C26 C27 H27 120.4
C28 C27 H27 120.4
C29 C28 C27 121.1(3)
C29 C28 H28 119.5
C27 C28 H28 119.5
C28 C29 C24 119.8(3)
C28 C29 H29 120.1
C24 C29 H29 120.1
C35 C30 C31 118.6(3)
C35 C30 N2 121.7(3)
C31 C30 N2 119.6(3)
C32 C31 C30 120.3(3)
C32 C31 H31 119.8
C30 C31 H31 119.8
C33 C32 C31 120.7(4)
C33 C32 H32 119.6
C31 C32 H32 119.6
C32 C33 C34 119.0(3)
C32 C33 H33 120.5
C34 C33 H33 120.5
C33 C34 C35 121.0(3)
C33 C34 H34 119.5
C35 C34 H34 119.5
C34 C35 C30 120.3(3)
C34 C35 H35 119.8
C30 C35 H35 119.8
C37 C36 C41 121.6(3)
C37 C36 S2 114.1(2)
C41 C36 S2 124.4(2)
C38 C37 C36 120.5(3)
C38 C37 H37 119.8
C36 C37 H37 119.8
C39 C38 C37 119.3(3)
C39 C38 H38 120.4
C37 C38 H38 120.4
C40 C39 C38 120.1(3)
C40 C39 H39 119.9
C38 C39 H39 119.9
C39 C40 C41 122.7(3)
C39 C40 H40 118.6
C41 C40 H40 118.6
C36 C41 C40 115.7(3)
C36 C41 C42 122.8(3)
C40 C41 C42 121.4(3)
C51 C42 C43 117.1(3)
C51 C42 C41 121.2(3)
C43 C42 C41 121.7(3)
C48 C43 C44 117.5(2)
C48 C43 C42 119.4(2)
C44 C43 C42 123.1(3)
C45 C44 C43 119.9(3)
C45 C44 S2 115.8(2)
C43 C44 S2 124.2(2)
C46 C45 C44 121.1(2)
C46 C45 N4 121.4(2)
C44 C45 N4 117.5(3)
C47 C46 C45 120.8(3)
C47 C46 H46 119.6
C45 C46 H46 119.6
C46 C47 C48 119.2(3)
C46 C47 C53 119.2(3)
C48 C47 C53 121.5(2)
C47 C48 C43 121.4(2)
C47 C48 C49 117.9(3)
C43 C48 C49 120.7(2)
C50 C49 C48 118.6(3)
C50 C49 C52 119.8(3)
C48 C49 C52 121.6(3)
C51 C50 C49 120.9(3)
C51 C50 H50 119.6
C49 C50 H50 119.6
C50 C51 C42 123.1(3)
C50 C51 H51 118.4
C42 C51 H51 118.4
O3 C52 N3 119.8(3)
O3 C52 C49 122.4(3)
N3 C52 C49 117.8(2)
O4 C53 N3 120.1(3)
O4 C53 C47 122.0(3)
N3 C53 C47 117.8(3)
C57 C54 N3 112.0(4)
C57 C54 C55 117.9(4)
N3 C54 C55 112.6(3)
C57 C54 H54 104.2
N3 C54 H54 104.2
C55 C54 H54 104.2
C56 C55 C54 113.2(4)
C56 C55 H55A 108.9
C54 C55 H55A 108.9
C56 C55 H55B 108.9
C54 C55 H55B 108.9
H55A C55 H55B 107.8
C55 C56 H56A 109.5
C55 C56 H56B 109.5
H56A C56 H56B 109.5
C55 C56 H56C 109.5
H56A C56 H56C 109.5
H56B C56 H56C 109.5
C58 C57 C54 117.4(4)
C58 C57 H57A 108
C54 C57 H57A 108
C58 C57 H57B 108
C54 C57 H57B 108
H57A C57 H57B 107.2
C57 C58 H58A 109.5
C57 C58 H58B 109.5
H58A C58 H58B 109.5
C57 C58 H58C 109.5
H58A C58 H58C 109.5
H58B C58 H58C 109.5
C60 C59 C64 119.6(3)
C60 C59 N4 122.0(3)
C64 C59 N4 118.4(3)
C59 C60 C61 120.2(3)
C59 C60 H60 119.9
C61 C60 H60 119.9
C62 C61 C60 120.2(4)
C62 C61 H61 119.9
C60 C61 H61 119.9
C61 C62 C63 119.5(4)
C61 C62 H62 120.3
C63 C62 H62 120.3
C64 C63 C62 121.1(4)
C64 C63 H63 119.5
C62 C63 H63 119.5
C63 C64 C59 119.5(4)
C63 C64 H64 120.3
C59 C64 H64 120.3
C66 C65 C70 120.1(3)
C66 C65 N4 119.1(3)
C70 C65 N4 120.7(3)
C65 C66 C67 119.7(4)
C65 C66 H66 120.2
C67 C66 H66 120.2
C68 C67 C66 120.5(5)
C68 C67 H67 119.7
C66 C67 H67 119.7
C69 C68 C67 118.2(4)
C69 C68 H68 120.9
C67 C68 H68 120.9
C68 C69 C70 123.0(5)
C68 C69 H69 118.5
C70 C69 H69 118.5
C69 C70 C65 118.5(5)
C69 C70 H70 120.8
C65 C70 H70 120.8
C18 N1 C17 122.4(2)
C18 N1 C19 117.1(2)
C17 N1 C19 120.4(2)
C30 N2 C24 118.5(2)
C30 N2 C10 117.7(2)
C24 N2 C10 115.3(2)
C52 N3 C53 122.7(3)
C52 N3 C54 119.2(2)
C53 N3 C54 118.1(3)
C65 N4 C59 119.8(2)
C65 N4 C45 116.8(2)
C59 N4 C45 116.5(2)
C9 S1 C1 103.05(13)
C44 S2 C36 103.09(14)

loop_
_geom_bond_atom_site_label_1
_geom_bond_atom_site_label_2
_geom_bond_distance
C1 C2 1.393(4)
C1 C6 1.399(4)
C1 S1 1.754(3)
C2 C3 1.378(4)
C2 H2 0.93
C3 C4 1.384(5)
C3 H3 0.93
C4 C5 1.372(5)
C4 H4 0.93
C5 C6 1.414(4)
C5 H5 0.93
C6 C7 1.476(4)
C7 C16 1.386(4)
C7 C8 1.437(3)
C8 C13 1.422(4)
C8 C9 1.432(4)
C9 C10 1.396(3)
C9 S1 1.727(3)
C10 C11 1.387(4)
C10 N2 1.434(3)
C11 C12 1.376(4)
C11 H11 0.93
C12 C13 1.420(3)
C12 C18 1.464(4)
C13 C14 1.410(4)
C14 C15 1.388(4)
C14 C17 1.463(4)
C15 C16 1.386(4)
C15 H15 0.93
C16 H16 0.93
C17 O2 1.226(3)
C17 N1 1.402(3)
C18 O1 1.226(3)
C18 N1 1.398(4)
C19 N1 1.493(4)
C19 C22 1.501(5)
C19 C20 1.502(5)
C19 H19 0.98
C20 C21 1.526(5)
C20 H20A 0.97
C20 H20B 0.97
C21 H21A 0.96
C21 H21B 0.96
C21 H21C 0.96
C22 C23 1.486(6)
C22 H22A 0.97
C22 H22B 0.97
C23 H23A 0.96
C23 H23B 0.96
C23 H23C 0.96
C24 C25 1.387(4)
C24 C29 1.387(4)
C24 N2 1.434(4)
C25 C26 1.382(4)
C25 H25 0.93
C26 C27 1.376(5)
C26 H26 0.93
C27 C28 1.380(5)
C27 H27 0.93
C28 C29 1.378(4)
C28 H28 0.93
C29 H29 0.93
C30 C35 1.387(4)
C30 C31 1.389(4)
C30 N2 1.422(3)
C31 C32 1.386(4)
C31 H31 0.93
C32 C33 1.375(6)
C32 H32 0.93
C33 C34 1.376(6)
C33 H33 0.93
C34 C35 1.382(4)
C34 H34 0.93
C35 H35 0.93
C36 C37 1.391(5)
C36 C41 1.403(4)
C36 S2 1.752(3)
C37 C38 1.384(5)
C37 H37 0.93
C38 C39 1.384(5)
C38 H38 0.93
C39 C40 1.367(5)
C39 H39 0.93
C40 C41 1.416(4)
C40 H40 0.93
C41 C42 1.455(4)
C42 C51 1.399(4)
C42 C43 1.434(4)
C43 C48 1.416(4)
C43 C44 1.429(4)
C44 C45 1.397(4)
C44 S2 1.721(3)
C45 C46 1.384(4)
C45 N4 1.433(3)
C46 C47 1.382(4)
C46 H46 0.93
C47 C48 1.413(4)
C47 C53 1.464(5)
C48 C49 1.421(4)
C49 C50 1.379(4)
C49 C52 1.462(5)
C50 C51 1.374(5)
C50 H50 0.93
C51 H51 0.93
C52 O3 1.219(4)
C52 N3 1.396(4)
C53 O4 1.217(4)
C53 N3 1.406(4)
C54 C57 1.489(7)
C54 N3 1.491(4)
C54 C55 1.511(6)
C54 H54 0.98
C55 C56 1.494(6)
C55 H55A 0.97
C55 H55B 0.97
C56 H56A 0.96
C56 H56B 0.96
C56 H56C 0.96
C57 C58 1.448(7)
C57 H57A 0.97
C57 H57B 0.97
C58 H58A 0.96
C58 H58B 0.96
C58 H58C 0.96
C59 C60 1.379(5)
C59 C64 1.389(5)
C59 N4 1.431(4)
C60 C61 1.389(5)
C60 H60 0.93
C61 C62 1.371(6)
C61 H61 0.93
C62 C63 1.379(6)
C62 H62 0.93
C63 C64 1.376(6)
C63 H63 0.93
C64 H64 0.93
C65 C66 1.366(5)
C65 C70 1.389(5)
C65 N4 1.419(4)
C66 C67 1.393(5)
C66 H66 0.93
C67 C68 1.386(9)
C67 H67 0.93
C68 C69 1.348(9)
C68 H68 0.93
C69 C70 1.375(7)
C69 H69 0.93
C70 H70 0.93
